data_2001765
loop_
_publ_author_name
'Drake, J. E.'
'Bailey, J. H. E.'
'Singh, A. K.'
'Srivastava, V.'

_publ_section_title
;{Bis[2-(4-ethoxyphenyltelluro)ethyl]amino-<i>N</i>,<i>Te</i>,<i>Te</i>'}chloroplatinum(II)
 chloride trichloromethane monohydrate
;
_journal_issue 4
_journal_name_full 'Acta Crystallographica Section C'
_journal_page_first 684
_journal_page_last 687
_journal_paper_doi 10.1107/S0108270192005961
_journal_volume 49
_journal_year 1993
_chemical_formula_sum 'C21 H30 Cl5 N O3 Pt Te2'
_chemical_formula_weight 972.2
_space_group_IT_number 2
_space_group_name_Hall '-P 1'
_space_group_name_H-M_alt 'P -1'
_symmetry_cell_setting triclinic
_symmetry_space_group_name_Hall '-P 1'
_symmetry_space_group_name_H-M 'P -1'
_cell_angle_alpha 90.10(3)
_cell_angle_beta 102.22(5)
_cell_angle_gamma 106.85(4)
_cell_formula_units_Z 2
_cell_length_a 10.590(7)
_cell_length_b 17.606(6)
_cell_length_c 8.493(3)
_cell_volume 1477.8(13)
_diffrn_radiation_type Mo
_diffrn_radiation_wavelength 0.71069
_exptl_absorpt_coefficient_mu 7.218
_exptl_crystal_density_diffrn 2.18
_exptl_crystal_density_meas 2.20
_exptl_crystal_F_000 908
_cod_data_source_file br1001.cif
_cod_data_source_block br1001_structure_1_of_1
_cod_original_cell_volume 1478(3)
_cod_original_formula_sum 'C21 H30 Cl5 N1 O3 Pt1 Te2'
_cod_database_code 2001765

loop_
_space_group_symop_id
_space_group_symop_operation_xyz
1 x,y,z
2 -x,-y,-z

loop_
_atom_site_label
_atom_site_fract_x
_atom_site_fract_y
_atom_site_fract_z
Pt .48391(7) .67752(4) .43593(7)
Te(1) .67720(10) .69534(6) .28970(10)
Te(2) .27900(10) .66579(6) .56020(10)
Cl(1) .6316(5) .7447(2) .6671(4)
Cl(2) .3158(5) .4960(3) .6681(5)
Cl(3) .0023(5) .3735(3) 1.2087(6)
Cl(4) .0430(5) .2535(3) 1.0139(7)
Cl(5) .1573(5) .4166(3) .9651(5)
O(1) .6760(10) 1.0334(6) .0550(10)
O(2) .1590(10) .9780(7) .2990(10)
O(3) .3690(10) .4617(6) .3250(10)
N .3560(10) .6162(6) .2300(10)
C(1) .402(2) .6385(8) .076(2)
C(2) .536(2) .6290(10) .080(2)
C(3) .2050(10) .6140(9) .206(2)
C(4) .151(2) .5890(10) .357(2)
C(5) .6800(10) .8108(8) .214(2)
C(6) .6830(10) .8300(10) .052(2)
C(7) .683(2) .9060(10) .009(2)
C(8) .6770(10) .9617(9) .117(2)
C(9) .673(2) .9434(8) .277(2)
C(10) .6720(10) .8693(8) .325(2)
C(11) .668(2) 1.0950(10) .154(2)
C(12) .675(2) 1.1670(10) .059(2)
C(13) .234(2) .7696(9) .467(2)
C(14) .329(2) .8310(10) .420(2)
C(15) .299(2) .8990(10) .367(2)
C(16) .177(2) .9070(10) .354(2)
C(17) .078(2) .8480(10) .404(2)
C(18) .109(2) .7780(10) .460(2)
C(19) .036(2) .9880(10) .274(2)
C(20) .040(2) 1.0690(10) .219(3)
C(21) .117(2) .3500(10) 1.109(2)
H(N) .3532 .5597 .2256
H(1A) .3385 .6053 -.0115
H(1B) .4057 .6925 .0592
H(2A) .5649 .6492 -.0147
H(2B) .5308 .5748 .0841
H(3A) .1969 .6652 .1818
H(3B) .1526 .5767 .1182
H(4A) .1501 .5359 .3756
H(4B) .0619 .5932 .3426
H(6) .6861 .7920 -.0250
H(7) .6873 .9194 -.0983
H(9) .6707 .9827 .3520
H(10) .6670 .8569 .4321
H(11A) .5844 1.0794 .1881
H(11B) .7407 1.1071 .2461
H(12A) .7570 1.1819 .0229
H(12B) .6004 1.1553 -.0318
H(12C) .6711 1.2096 .1249
H(14) .4165 .8266 .4242
H(15) .3681 .9409 .3393
H(17) -.0093 .8534 .4014
H(18) .0424 .7361 .4924
H(19A) -.0249 .9492 .1937
H(19B) .0052 .9820 .3718
H(20A) .0993 1.1077 .2991
H(20B) .0707 1.0752 .1211
H(20C) -.0486 1.0745 .2008
H(21) .1973 .3511 1.1863

loop_
_geom_angle_atom_site_label_1
_geom_angle_atom_site_label_2
_geom_angle_atom_site_label_3
_geom_angle
Te(1) Pt Te(2) 174.55(4)
Te(1) Pt Cl(1) 91.40(10)
Te(1) Pt N 87.7(3)
Pt Te(1) C(2) 89.8(4)
Pt Te(1) C(5) 96.0(4)
C(2) Te(1) C(5) 96.8(5)
Te(1) C(2) C(1) 109.0(10)
N C(1) C(2) 112.0(10)
Te(1) C(5) C(6) 121.0(10)
Te(1) C(5) C(10) 120.0(10)
Cl(1) Pt N 178.6(3)
Te(2) Pt Cl(1) 91.70(10)
Te(2) Pt N 89.2(3)
Pt Te(2) C(4) 89.8(4)
Pt Te(2) C(13) 97.0(4)
C(4) Te(2) C(13) 94.1(6)
Te(2) C(4) C(3) 109.0(10)
N C(3) C(4) 111.0(10)
Te(2) C(13) C(14) 123.0(10)
Te(2) C(13) C(18) 119.0(10)
C(6) C(5) C(10) 119.0(10)
C(5) C(6) C(7) 119.0(10)
C(6) C(7) C(8) 122.0(10)
C(7) C(8) C(9) 120.0(10)
C(8) C(9) C(10) 120.0(10)
C(9) C(10) C(5) 120.0(10)
C(8) O(1) C(11) 120.0(10)
O(1) C(11) C(12) 108(2)
C(1) N C(3) 109.0(10)
C(1) N H(N) 98
C(14) C(13) C(18) 118.0(10)
C(13) C(14) C(15) 121(2)
C(14) C(15) C(16) 122(2)
C(15) C(16) C(17) 119(2)
C(16) C(17) C(18) 118.0(10)
C(17) C(18) C(13) 121(2)
C(16) O(2) C(19) 119.0(10)
O(2) C(19) C(20) 111(2)
C(3) N H(N) 105
Pt N H(N) 112

loop_
_geom_bond_atom_site_label_1
_geom_bond_atom_site_label_2
_geom_bond_distance
Pt Te(1) 2.557(2)
Pt Te(2) 2.564(2)
Pt Cl(1) 2.306(4)
Te(1) C(2) 2.15(2)
Te(1) C(5) 2.130(10)
N C(1) 1.51(2)
C(1) C(2) 1.46(2)
C(5) C(6) 1.42(2)
C(5) C(10) 1.42(2)
C(6) C(7) 1.38(2)
C(7) C(8) 1.37(2)
C(8) C(9) 1.40(2)
C(9) C(10) 1.37(2)
C(11) C(12) 1.50(2)
O(1) C(8) 1.37(2)
O(1) C(11) 1.41(2)
N H(N) 1.00(10)
C(21) Cl(4) 1.760(10)
Pt N 2.050(10)
Te(2) C(4) 2.14(2)
Te(2) C(13) 2.130(10)
N C(3) 1.55(2)
C(3) C(4) 1.53(2)
C(13) C(14) 1.36(2)
C(13) C(18) 1.36(2)
C(14) C(15) 1.37(2)
C(15) C(16) 1.33(2)
C(16) C(17) 1.40(2)
C(17) C(18) 1.42(2)
C(19) C(20) 1.49(2)
O(2) C(16) 1.38(2)
O(2) C(19) 1.35(2)
C(21) Cl(3) 1.76(2)
C(21) Cl(5) 1.73(2)
